data_7228082
loop_
_publ_author_name
'Sambasivam, Sangaraju'
'Liu, Lili'
'Yang, Yun'
'Han, Guopeng'
'Bashir, Beenish'
'Yang, Zhihua'
'Pan, ShiLie'

_publ_section_title
;
 Syntheses, Crystal Structures and Characterizations of Three Alkaline
 Metal Borates
;
_journal_name_full CrystEngComm
_journal_paper_doi 10.1039/C7CE00450H
_journal_year 2017
_chemical_formula_sum 'B4 H6 K2 O10'
_chemical_formula_weight 287.49
_chemical_name_systematic
; 
 ? 
;
_space_group_IT_number 2
_symmetry_cell_setting triclinic
_symmetry_space_group_name_Hall '-P 1'
_symmetry_space_group_name_H-M 'P -1'
_atom_sites_solution_hydrogens geom
_atom_sites_solution_primary direct
_atom_sites_solution_secondary difmap
_audit_creation_method SHELXL-97
_audit_update_record
;
2016-11-30 deposited with the CCDC.
2017-04-11 downloaded from the CCDC.
;
_cell_angle_alpha 68.551(2)
_cell_angle_beta 88.368(2)
_cell_angle_gamma 74.877(2)
_cell_formula_units_Z 2
_cell_length_a 7.1742(3)
_cell_length_b 7.8472(4)
_cell_length_c 8.9702(4)
_cell_measurement_reflns_used 5452
_cell_measurement_temperature 296(2)
_cell_measurement_theta_max 27.51
_cell_measurement_theta_min 2.45
_cell_volume 452.49(4)
_computing_cell_refinement 'Bruker SMART'
_computing_data_collection 'Bruker SMART'
_computing_data_reduction 'Bruker SAINT'
_computing_molecular_graphics 'Bruker SHELXTL'
_computing_publication_material 'Bruker SHELXTL'
_computing_structure_refinement 'SHELXL-97 (Sheldrick, 1997)'
_computing_structure_solution 'SHELXS-97 (Sheldrick, 1990)'
_diffrn_ambient_temperature 296(2)
_diffrn_measured_fraction_theta_full 0.981
_diffrn_measured_fraction_theta_max 0.981
_diffrn_measurement_device_type 'CCD area detector'
_diffrn_measurement_method 'phi and omega scans'
_diffrn_radiation_monochromator graphite
_diffrn_radiation_source 'fine-focus sealed tube'
_diffrn_radiation_type MoK\a
_diffrn_radiation_wavelength 0.71073
_diffrn_reflns_av_R_equivalents 0.0176
_diffrn_reflns_av_sigmaI/netI 0.0151
_diffrn_reflns_limit_h_max 9
_diffrn_reflns_limit_h_min -9
_diffrn_reflns_limit_k_max 10
_diffrn_reflns_limit_k_min -10
_diffrn_reflns_limit_l_max 11
_diffrn_reflns_limit_l_min -11
_diffrn_reflns_number 7366
_diffrn_reflns_theta_full 27.51
_diffrn_reflns_theta_max 27.51
_diffrn_reflns_theta_min 2.45
_exptl_absorpt_coefficient_mu 1.085
_exptl_absorpt_correction_T_max 0.796
_exptl_absorpt_correction_T_min 0.711
_exptl_absorpt_correction_type numerical
_exptl_absorpt_process_details face-indexed
_exptl_crystal_density_diffrn 2.110
_exptl_crystal_density_method 'not measured'
_exptl_crystal_description block
_exptl_crystal_F_000 288
_exptl_crystal_size_max 0.324
_exptl_crystal_size_mid 0.306
_exptl_crystal_size_min 0.21
_refine_diff_density_max 0.362
_refine_diff_density_min -0.596
_refine_diff_density_rms 0.064
_refine_ls_extinction_method none
_refine_ls_goodness_of_fit_ref 1.088
_refine_ls_hydrogen_treatment mixed
_refine_ls_matrix_type full
_refine_ls_number_parameters 158
_refine_ls_number_reflns 2043
_refine_ls_number_restraints 6
_refine_ls_restrained_S_all 1.087
_refine_ls_R_factor_all 0.0273
_refine_ls_R_factor_gt 0.0256
_refine_ls_shift/su_max 0.001
_refine_ls_shift/su_mean 0.000
_refine_ls_structure_factor_coef Fsqd
_refine_ls_weighting_details 'calc w=1/[\s^2^(Fo^2^)+(0.0442P)^2^+0.1967P] where P=(Fo^2^+2Fc^2^)/3'
_refine_ls_weighting_scheme calc
_refine_ls_wR_factor_gt 0.0727
_refine_ls_wR_factor_ref 0.0743
_reflns_number_gt 1917
_reflns_number_total 2043
_reflns_threshold_expression >2sigma(I)
_cod_data_source_file c7ce00450h2.cif
_cod_data_source_block 1
_cod_depositor_comments
;
The following automatic conversions were performed:

'_symmetry_cell_setting' value 'Triclinic' changed to 'triclinic'
according to
/home/data/users/saulius/crontab/automatic-downloads/rss-feeds/RSC/lib/dictionaries/cif_core.dic
dictionary named 'cif_core.dic' version 2.4.2 from 2011-04-26.

Automatic conversion script
Id: cif_fix_values 4973 2017-02-22 13:04:09Z antanas 
;
_cod_original_sg_symbol_H-M P-1
_cod_database_code 7228082

loop_
_symmetry_equiv_pos_as_xyz
'x, y, z'
'-x, -y, -z'

loop_
_atom_site_label
_atom_site_type_symbol
_atom_site_fract_x
_atom_site_fract_y
_atom_site_fract_z
_atom_site_U_iso_or_equiv
_atom_site_adp_type
_atom_site_occupancy
_atom_site_symmetry_multiplicity
_atom_site_calc_flag
_atom_site_refinement_flags
K1 K 0.20675(4) 1.09022(5) 0.19990(4) 0.02355(9) Uani 1 1 d .
K2 K 0.09244(5) 0.61773(5) 0.19963(4) 0.02563(9) Uani 1 1 d .
B1 B 0.5434(2) 0.2327(2) 0.34782(18) 0.0151(3) Uani 1 1 d .
B2 B 0.2581(2) 0.6171(2) -0.14919(19) 0.0160(3) Uani 1 1 d .
B3 B -0.2905(2) 1.0684(2) 0.17250(19) 0.0161(3) Uani 1 1 d .
B4 B -0.1482(2) 1.2625(2) 0.43229(19) 0.0185(3) Uani 1 1 d .
O1 O 0.25165(6) 0.44839(13) -0.01373(9) 0.0196(2) Uani 1 1 d D
O2 O -0.25739(5) 0.92183(12) 0.11603(13) 0.0227(2) Uani 1 1 d D
O8 O 0.58991(14) 1.06616(13) 0.29473(12) 0.0182(2) Uani 1 1 d .
O10 O 0.20260(14) 0.78993(14) -0.10377(12) 0.0180(2) Uani 1 1 d .
O9 O 0.54812(13) 0.40078(13) 0.21010(11) 0.01508(19) Uani 1 1 d .
O6 O 0.30633(14) 0.80329(15) 0.52406(12) 0.0198(2) Uani 1 1 d .
O7 O -0.11244(14) 1.35243(15) 0.27766(12) 0.0198(2) Uani 1 1 d .
O3 O 0.35511(14) 0.25189(8) 0.41312(10) 0.0203(2) Uani 1 1 d D
O5 O 0.45708(10) 0.73315(6) 0.24948(6) 0.0302(3) Uani 1 1 d D
O4 O 0.01826(5) 0.76566(17) 0.44406(13) 0.0311(3) Uani 1 1 d D
H3 H 0.376(3) 0.1515(7) 0.5068(5) 0.037 Uiso 1 1 d D
H2 H -0.3421(4) 0.8501(8) 0.161(2) 0.037 Uiso 1 1 d D
H1 H 0.35505(19) 0.37712(15) 0.06845(9) 0.037 Uiso 1 1 d D
H52 H 0.5199 0.6446 0.2050 0.037 Uiso 1 1 d RD
H51 H 0.4940 0.6936 0.3484 0.037 Uiso 1 1 d RD
H4 H -0.0969(3) 0.7400(18) 0.4902(14) 0.053(7) Uiso 1 1 d D

loop_
_atom_site_aniso_label
_atom_site_aniso_U_11
_atom_site_aniso_U_22
_atom_site_aniso_U_33
_atom_site_aniso_U_23
_atom_site_aniso_U_13
_atom_site_aniso_U_12
K1 0.02153(15) 0.02303(16) 0.02580(17) -0.00973(13) 0.00117(12) -0.00450(12)
K2 0.03235(18) 0.02414(17) 0.02350(17) -0.01099(13) 0.00827(13) -0.01024(13)
B1 0.0159(6) 0.0147(7) 0.0148(7) -0.0058(5) 0.0022(5) -0.0042(5)
B2 0.0163(6) 0.0163(7) 0.0161(7) -0.0060(6) 0.0024(5) -0.0056(5)
B3 0.0171(6) 0.0149(7) 0.0158(7) -0.0051(5) 0.0004(5) -0.0042(5)
B4 0.0166(6) 0.0225(7) 0.0174(7) -0.0097(6) 0.0017(6) -0.0037(6)
O1 0.0228(5) 0.0165(5) 0.0179(5) -0.0031(4) 0.0030(4) -0.0077(4)
O2 0.0283(5) 0.0207(5) 0.0249(5) -0.0132(4) 0.0084(4) -0.0098(4)
O8 0.0231(5) 0.0151(4) 0.0185(5) -0.0073(4) 0.0066(4) -0.0075(4)
O10 0.0205(4) 0.0172(5) 0.0186(5) -0.0080(4) 0.0063(4) -0.0070(4)
O9 0.0153(4) 0.0133(4) 0.0157(5) -0.0046(4) 0.0018(3) -0.0034(3)
O6 0.0200(4) 0.0255(5) 0.0132(5) -0.0049(4) 0.0010(4) -0.0084(4)
O7 0.0171(4) 0.0266(5) 0.0173(5) -0.0076(4) 0.0023(4) -0.0096(4)
O3 0.0167(4) 0.0203(5) 0.0210(5) -0.0053(4) 0.0048(4) -0.0042(4)
O5 0.0449(7) 0.0217(5) 0.0271(6) -0.0135(4) 0.0084(5) -0.0085(5)
O4 0.0202(5) 0.0551(8) 0.0203(5) -0.0161(5) 0.0002(4) -0.0109(5)

loop_
_atom_type_symbol
_atom_type_description
_atom_type_scat_dispersion_real
_atom_type_scat_dispersion_imag
_atom_type_scat_source
B B 0.0013 0.0007 'International Tables Vol C Tables 4.2.6.8 and 6.1.1.4'
H H 0.0000 0.0000 'International Tables Vol C Tables 4.2.6.8 and 6.1.1.4'
O O 0.0106 0.0060 'International Tables Vol C Tables 4.2.6.8 and 6.1.1.4'
K K 0.2009 0.2494 'International Tables Vol C Tables 4.2.6.8 and 6.1.1.4'

loop_
_geom_angle_atom_site_label_1
_geom_angle_atom_site_label_2
_geom_angle_atom_site_label_3
_geom_angle
_geom_angle_site_symmetry_1
_geom_angle_site_symmetry_3
O5 K1 O8 68.35(3) . .
O5 K1 O1 126.47(2) . 1_565
O8 K1 O1 78.71(2) . 1_565
O5 K1 O2 74.88(2) . 2_575
O8 K1 O2 100.76(2) . 2_575
O1 K1 O2 71.24(3) 1_565 2_575
O5 K1 O10 126.07(3) . 2_575
O8 K1 O10 165.58(3) . 2_575
O1 K1 O10 90.82(2) 1_565 2_575
O2 K1 O10 84.95(2) 2_575 2_575
O5 K1 O7 154.13(3) . .
O8 K1 O7 118.26(3) . .
O1 K1 O7 78.85(3) 1_565 .
O2 K1 O7 124.26(3) 2_575 .
O10 K1 O7 49.09(3) 2_575 .
O5 K1 O6 59.61(2) . .
O8 K1 O6 72.04(3) . .
O1 K1 O6 144.33(3) 1_565 .
O2 K1 O6 133.56(3) 2_575 .
O10 K1 O6 113.55(3) 2_575 .
O7 K1 O6 97.26(3) . .
O5 K1 O3 108.24(2) . 1_565
O8 K1 O3 48.80(3) . 1_565
O1 K1 O3 75.36(2) 1_565 1_565
O2 K1 O3 138.88(2) 2_575 1_565
O10 K1 O3 119.13(3) 2_575 1_565
O7 K1 O3 70.03(3) . 1_565
O6 K1 O3 70.12(3) . 1_565
O5 K1 O4 71.34(2) . .
O8 K1 O4 115.14(2) . .
O1 K1 O4 161.78(2) 1_565 .
O2 K1 O4 114.98(3) 2_575 .
O10 K1 O4 73.30(2) 2_575 .
O7 K1 O4 83.91(3) . .
O6 K1 O4 43.83(2) . .
O3 K1 O4 104.24(3) 1_565 .
O5 K1 B1 93.18(3) . 1_565
O8 K1 B1 26.04(3) . 1_565
O1 K1 B1 67.57(3) 1_565 1_565
O2 K1 B1 116.28(3) 2_575 1_565
O10 K1 B1 139.98(3) 2_575 1_565
O7 K1 B1 92.51(3) . 1_565
O6 K1 B1 77.29(3) . 1_565
O3 K1 B1 25.27(3) 1_565 1_565
O4 K1 B1 119.44(3) . 1_565
O5 K1 B2 149.93(3) . 2_575
O8 K1 B2 140.32(3) . 2_575
O1 K1 B2 77.72(3) 1_565 2_575
O2 K1 B2 101.25(3) 2_575 2_575
O10 K1 B2 25.60(3) 2_575 2_575
O7 K1 B2 25.23(3) . 2_575
O6 K1 B2 113.11(3) . 2_575
O3 K1 B2 94.28(3) 1_565 2_575
O4 K1 B2 84.19(3) . 2_575
B1 K1 B2 114.42(4) 1_565 2_575
O5 K1 B4 67.33(3) . 2_576
O8 K1 B4 93.59(3) . 2_576
O1 K1 B4 157.93(3) 1_565 2_576
O2 K1 B4 130.79(3) 2_575 2_576
O10 K1 B4 92.54(3) 2_575 2_576
O7 K1 B4 86.95(3) . 2_576
O6 K1 B4 21.55(3) . 2_576
O3 K1 B4 83.98(3) 1_565 2_576
O4 K1 B4 23.00(3) . 2_576
B1 K1 B4 96.59(4) 1_565 2_576
B2 K1 B4 96.46(4) 2_575 2_576
O7 K2 O10 124.64(3) 1_545 .
O7 K2 O1 83.50(3) 1_545 .
O10 K2 O1 52.13(3) . .
O7 K2 O4 103.02(3) 1_545 .
O10 K2 O4 127.76(3) . .
O1 K2 O4 167.021(19) . .
O7 K2 O2 91.41(3) 1_545 .
O10 K2 O2 87.67(3) . .
O1 K2 O2 122.02(3) . .
O4 K2 O2 69.55(3) . .
O7 K2 O3 72.87(3) 1_545 .
O10 K2 O3 117.88(3) . .
O1 K2 O3 77.14(2) . .
O4 K2 O3 93.89(3) . .
O2 K2 O3 154.37(3) . .
O7 K2 O5 149.81(3) 1_545 .
O10 K2 O5 74.19(2) . .
O1 K2 O5 94.63(2) . .
O4 K2 O5 74.042(18) . .
O2 K2 O5 114.43(2) . .
O3 K2 O5 77.33(2) . .
O7 K2 O9 108.12(3) 1_545 .
O10 K2 O9 75.03(3) . .
O1 K2 O9 55.20(2) . .
O4 K2 O9 111.85(2) . .
O2 K2 O9 159.00(3) . .
O3 K2 O9 45.00(2) . .
O5 K2 O9 49.78(2) . .
O7 K2 O1 45.65(3) 1_545 2_565
O10 K2 O1 85.19(3) . 2_565
O1 K2 O1 70.540(17) . 2_565
O4 K2 O1 122.02(2) . 2_565
O2 K2 O1 65.62(3) . 2_565
O3 K2 O1 111.76(3) . 2_565
O5 K2 O1 159.297(19) . 2_565
O9 K2 O1 123.25(2) . 2_565
O7 K2 K1 92.28(2) 1_545 2_575
O10 K2 K1 49.00(2) . 2_575
O1 K2 K1 73.931(15) . 2_575
O4 K2 K1 116.48(2) . 2_575
O2 K2 K1 48.52(2) . 2_575
O3 K2 K1 148.78(2) . 2_575
O5 K2 K1 116.242(13) . 2_575
O9 K2 K1 120.89(2) . 2_575
O1 K2 K1 46.809(16) 2_565 2_575
O7 K2 K1 154.06(3) 1_545 .
O10 K2 K1 74.48(2) . .
O1 K2 K1 121.63(2) . .
O4 K2 K1 53.90(2) . .
O2 K2 K1 70.465(18) . .
O3 K2 K1 116.20(2) . .
O5 K2 K1 44.056(11) . .
O9 K2 K1 93.103(19) . .
O1 K2 K1 132.007(19) 2_565 .
K1 K2 K1 89.244(10) 2_575 .
O7 K2 K1 46.61(2) 1_545 1_545
O10 K2 K1 97.60(2) . 1_545
O1 K2 K1 45.565(19) . 1_545
O4 K2 K1 133.00(3) . 1_545
O2 K2 K1 131.41(2) . 1_545
O3 K2 K1 48.190(18) . 1_545
O5 K2 K1 113.443(14) . 1_545
O9 K2 K1 64.095(18) . 1_545
O1 K2 K1 66.777(17) 2_565 1_545
K1 K2 K1 101.720(10) 2_575 1_545
K1 K2 K1 157.191(13) . 1_545
O9 B1 O3 111.55(11) . .
O9 B1 O6 110.02(11) . 2_666
O3 B1 O6 109.02(11) . 2_666
O9 B1 O8 107.98(11) . 1_545
O3 B1 O8 109.71(10) . 1_545
O6 B1 O8 108.51(11) 2_666 1_545
O9 B1 K1 99.49(8) . 1_545
O3 B1 K1 61.97(6) . 1_545
O6 B1 K1 150.14(9) 2_666 1_545
O8 B1 K1 55.93(6) 1_545 1_545
O1 B2 O9 111.28(11) . 2_665
O1 B2 O7 108.47(11) . 2_575
O9 B2 O7 110.04(11) 2_665 2_575
O1 B2 O10 110.69(11) . .
O9 B2 O10 109.21(11) 2_665 .
O7 B2 O10 107.05(11) 2_575 .
O1 B2 K1 103.78(7) . 2_575
O9 B2 K1 144.93(9) 2_665 2_575
O7 B2 K1 56.45(6) 2_575 2_575
O10 B2 K1 55.89(6) . 2_575
O10 B3 O8 122.51(13) 2_575 1_455
O10 B3 O2 118.44(13) 2_575 .
O8 B3 O2 119.05(12) 1_455 .
O10 B3 K1 129.93(9) 2_575 1_455
O8 B3 K1 47.80(7) 1_455 1_455
O2 B3 K1 91.92(7) . 1_455
O6 B4 O7 124.02(13) 2_576 .
O6 B4 O4 116.41(13) 2_576 2_576
O7 B4 O4 119.57(13) . 2_576
O6 B4 K1 52.27(7) 2_576 2_576
O7 B4 K1 162.85(11) . 2_576
O4 B4 K1 67.05(8) 2_576 2_576
B2 O1 K2 98.92(8) . .
B2 O1 K1 166.90(8) . 1_545
K2 O1 K1 90.65(2) . 1_545
B2 O1 K2 91.55(7) . 2_565
K2 O1 K2 109.460(17) . 2_565
K1 O1 K2 76.74(2) 1_545 2_565
B3 O2 K2 122.90(7) . .
B3 O2 K1 132.70(8) . 2_575
K2 O2 K1 83.21(2) . 2_575
B3 O8 B1 118.80(11) 1_655 1_565
B3 O8 K1 111.24(8) 1_655 .
B1 O8 K1 98.03(7) 1_565 .
B3 O10 B2 118.70(11) 2_575 .
B3 O10 K2 135.00(9) 2_575 .
B2 O10 K2 97.74(7) . .
B3 O10 K1 112.34(8) 2_575 2_575
B2 O10 K1 98.51(7) . 2_575
K2 O10 K1 84.98(3) . 2_575
B1 O9 B2 111.05(10) . 2_665
B1 O9 K2 95.37(7) . .
B2 O9 K2 153.53(8) 2_665 .
B4 O6 B1 118.62(11) 2_576 2_666
B4 O6 K1 106.18(8) 2_576 .
B1 O6 K1 132.09(8) 2_666 .
B4 O7 B2 117.61(11) . 2_575
B4 O7 K2 121.28(9) . 1_565
B2 O7 K2 114.32(8) 2_575 1_565
B4 O7 K1 107.00(9) . .
B2 O7 K1 98.32(8) 2_575 .
K2 O7 K1 90.39(3) 1_565 .
B1 O3 K2 107.88(7) . .
B1 O3 K1 92.76(7) . 1_545
K2 O3 K1 84.24(2) . 1_545
K1 O5 K2 85.88(2) . .
B4 O4 K2 126.66(8) 2_576 .
B4 O4 K1 89.95(8) 2_576 .
K2 O4 K1 81.99(3) . .

loop_
_geom_bond_atom_site_label_1
_geom_bond_atom_site_label_2
_geom_bond_distance
_geom_bond_site_symmetry_2
K1 O5 2.7898(6) .
K1 O8 2.8391(11) .
K1 O1 2.8590(9) 1_565
K1 O2 2.8795(11) 2_575
K1 O10 2.8918(10) 2_575
K1 O7 2.9093(11) .
K1 O6 2.9200(10) .
K1 O3 2.9993(10) 1_565
K1 O4 3.2651(12) .
K1 B1 3.3938(15) 1_565
K1 B2 3.4541(15) 2_575
K1 B4 3.5459(17) 2_576
K2 O7 2.7308(10) 1_545
K2 O10 2.7573(10) .
K2 O1 2.7707(10) .
K2 O4 2.8126(12) .
K2 O2 2.8686(7) .
K2 O3 2.9702(7) .
K2 O5 3.0761(8) .
K2 O9 3.2543(10) .
K2 O1 3.2680(8) 2_565
K2 K1 3.8168(5) 2_575
K2 K1 4.0036(5) 1_545
B1 O9 1.4481(17) .
B1 O3 1.4503(17) .
B1 O6 1.4959(17) 2_666
B1 O8 1.5045(18) 1_545
B1 K1 3.3938(15) 1_545
B2 O1 1.4435(17) .
B2 O9 1.4701(18) 2_665
B2 O7 1.4881(18) 2_575
B2 O10 1.5091(18) .
B2 K1 3.4541(15) 2_575
B3 O10 1.3623(18) 2_575
B3 O8 1.3709(19) 1_455
B3 O2 1.3829(18) .
B3 K1 3.5720(15) 1_455
B4 O6 1.3564(19) 2_576
B4 O7 1.3586(19) .
B4 O4 1.3856(18) 2_576
B4 K1 3.5459(17) 2_576
O1 K1 2.8590(9) 1_545
O1 K2 3.2680(8) 2_565
O2 K1 2.8795(11) 2_575
O8 B3 1.3709(19) 1_655
O8 B1 1.5045(18) 1_565
O10 B3 1.3623(18) 2_575
O10 K1 2.8918(10) 2_575
O9 B2 1.4701(18) 2_665
O6 B4 1.3564(19) 2_576
O6 B1 1.4959(17) 2_666
O7 B2 1.4881(18) 2_575
O7 K2 2.7308(10) 1_565
O3 K1 2.9993(10) 1_545
O4 B4 1.3856(18) 2_576
